data_4326139
loop_
_publ_author_name
'Jennifer L. Hess'
'Chung-Hung Hsieh'
'Joseph H. Reibenspies'
'Marcetta Y. Darensbourg'

_publ_contact_author_address
;Department of Chemistry
Texas A&M University
College Station, TX 77843
;
_publ_contact_author_email marcetta@mail.chem.tamu.edu
_publ_contact_author_name 'Marcetta Y. Darensbourg'
_publ_contact_author_phone 979-845-5417
_publ_section_title
;
 N-Heterocyclic Carbene Ligands as Mimics of Imidazoles/Histidine for the
 Stabilization of Di- and Trinitrosyl Iron Complexes
;
_journal_name_full 'Inorganic Chemistry'
_journal_page_first 8541
_journal_page_last 8552
_journal_paper_doi 10.1021/ic201138f
_journal_volume 50
_journal_year 2011
_chemical_formula_sum 'C15 H21 Fe N4 O2 S'
_chemical_formula_weight 377.27
_chemical_name_systematic
; 
 ? 
;
_space_group_IT_number 2
_symmetry_cell_setting triclinic
_symmetry_space_group_name_Hall '-P 1'
_symmetry_space_group_name_H-M 'P -1'
_atom_sites_solution_hydrogens geom
_atom_sites_solution_primary direct
_atom_sites_solution_secondary difmap
_audit_creation_method SHELXL-97
_cell_angle_alpha 91.349(4)
_cell_angle_beta 97.626(4)
_cell_angle_gamma 117.240(4)
_cell_formula_units_Z 2
_cell_length_a 9.268(3)
_cell_length_b 10.074(3)
_cell_length_c 10.983(4)
_cell_measurement_reflns_used 1198
_cell_measurement_temperature 110(2)
_cell_measurement_theta_max 19.64
_cell_measurement_theta_min 2.48
_cell_volume 899.5(5)
_computing_cell_refinement 'Bruker SAINT'
_computing_data_collection 'Bruker APEX2'
_computing_data_reduction 'Bruker SAINT'
_computing_molecular_graphics 'Bruker SHELXTL'
_computing_publication_material 'Bruker SHELXTL'
_computing_structure_refinement 'SHELXL-97 (Sheldrick, 1997)'
_computing_structure_solution 'SHELXS-97 (Sheldrick, 1990)'
_diffrn_ambient_temperature 110(2)
_diffrn_measured_fraction_theta_full 0.984
_diffrn_measured_fraction_theta_max 0.984
_diffrn_measurement_device_type 'Bruker APEX-II CCD'
_diffrn_measurement_method '\f and \w scans'
_diffrn_radiation_monochromator graphite
_diffrn_radiation_source 'normal-focus sealed tube'
_diffrn_radiation_type MoK\a
_diffrn_radiation_wavelength 0.71073
_diffrn_reflns_av_R_equivalents 0.0576
_diffrn_reflns_av_sigmaI/netI 0.0821
_diffrn_reflns_limit_h_max 12
_diffrn_reflns_limit_h_min -12
_diffrn_reflns_limit_k_max 13
_diffrn_reflns_limit_k_min -13
_diffrn_reflns_limit_l_max 14
_diffrn_reflns_limit_l_min -14
_diffrn_reflns_number 10691
_diffrn_reflns_theta_full 27.77
_diffrn_reflns_theta_max 27.77
_diffrn_reflns_theta_min 2.28
_diffrn_standards_number 0
_exptl_absorpt_coefficient_mu 0.967
_exptl_absorpt_correction_T_max 0.9809
_exptl_absorpt_correction_T_min 0.8685
_exptl_absorpt_correction_type multi-scan
_exptl_absorpt_process_details sadabs
_exptl_crystal_colour red
_exptl_crystal_density_diffrn 1.393
_exptl_crystal_description plate
_exptl_crystal_F_000 394
_exptl_crystal_size_max 0.15
_exptl_crystal_size_mid 0.07
_exptl_crystal_size_min 0.02
_refine_diff_density_max 0.385
_refine_diff_density_min -0.295
_refine_diff_density_rms 0.073
_refine_ls_extinction_method none
_refine_ls_goodness_of_fit_ref 0.962
_refine_ls_hydrogen_treatment mixed
_refine_ls_matrix_type full
_refine_ls_number_parameters 212
_refine_ls_number_reflns 4181
_refine_ls_number_restraints 0
_refine_ls_restrained_S_all 0.962
_refine_ls_R_factor_all 0.0938
_refine_ls_R_factor_gt 0.0496
_refine_ls_shift/su_max 0.005
_refine_ls_shift/su_mean 0.001
_refine_ls_structure_factor_coef Fsqd
_refine_ls_weighting_details 'calc w=1/[\s^2^(Fo^2^)+(0.0439P)^2^+0.0000P] where P=(Fo^2^+2Fc^2^)/3'
_refine_ls_weighting_scheme calc
_refine_ls_wR_factor_gt 0.0959
_refine_ls_wR_factor_ref 0.1128
_reflns_number_gt 2479
_reflns_number_total 4181
_reflns_threshold_expression >2sigma(I)
_cod_data_source_file ic201138f_si_002_7.cif
_cod_data_source_block 7
_cod_database_code 4326139

loop_
_symmetry_equiv_pos_as_xyz
'x, y, z'
'-x, -y, -z'

loop_
_atom_site_label
_atom_site_type_symbol
_atom_site_fract_x
_atom_site_fract_y
_atom_site_fract_z
_atom_site_U_iso_or_equiv
_atom_site_adp_type
_atom_site_occupancy
_atom_site_symmetry_multiplicity
_atom_site_calc_flag
_atom_site_refinement_flags
Fe1 Fe 0.47616(5) 0.70991(5) 0.69480(4) 0.03432(16) Uani 1 1 d .
S1 S 0.72903(10) 0.82046(10) 0.80993(8) 0.0423(2) Uani 1 1 d .
O1 O 0.4805(3) 0.8197(3) 0.4608(2) 0.0708(8) Uani 1 1 d .
O2 O 0.3993(3) 0.4075(3) 0.6384(3) 0.0712(8) Uani 1 1 d .
N1 N 0.4796(3) 0.7888(3) 0.5627(3) 0.0427(7) Uani 1 1 d .
N2 N 0.4294(3) 0.5290(3) 0.6763(3) 0.0440(7) Uani 1 1 d .
N3 N 0.3038(3) 0.7190(3) 0.9128(2) 0.0330(6) Uani 1 1 d .
N4 N 0.1731(3) 0.7439(3) 0.7460(2) 0.0302(6) Uani 1 1 d .
C1 C 0.3066(3) 0.7267(3) 0.7896(3) 0.0292(7) Uani 1 1 d .
C2 C 0.1725(4) 0.7342(4) 0.9437(3) 0.0378(8) Uani 1 1 d .
H2A H 0.1457 0.7345 1.0242 0.045 Uiso 1 1 calc R
C3 C 0.0895(4) 0.7486(3) 0.8399(3) 0.0362(8) Uani 1 1 d .
H3A H -0.0076 0.7598 0.8322 0.043 Uiso 1 1 calc R
C4 C 0.4221(4) 0.6984(4) 1.0030(3) 0.0371(8) Uani 1 1 d .
H4A H 0.4920 0.6709 0.9567 0.045 Uiso 1 1 calc R
C5 C 0.5335(4) 0.8449(4) 1.0829(3) 0.0508(9) Uani 1 1 d .
H5A H 0.5943 0.9224 1.0306 0.076 Uiso 1 1 calc R
H5B H 0.6113 0.8302 1.1435 0.076 Uiso 1 1 calc R
H5C H 0.4667 0.8765 1.1260 0.076 Uiso 1 1 calc R
C6 C 0.3330(4) 0.5714(4) 1.0798(3) 0.0541(10) Uani 1 1 d .
H6A H 0.2536 0.4823 1.0251 0.081 Uiso 1 1 calc R
H6B H 0.2750 0.6014 1.1339 0.081 Uiso 1 1 calc R
H6C H 0.4128 0.5483 1.1299 0.081 Uiso 1 1 calc R
C7 C 0.1170(4) 0.7570(4) 0.6161(3) 0.0380(8) Uani 1 1 d .
H7A H 0.1862 0.7368 0.5634 0.046 Uiso 1 1 calc R
C8 C 0.1434(6) 0.9137(4) 0.6014(3) 0.0678(12) Uani 1 1 d .
H8A H 0.2600 0.9845 0.6269 0.102 Uiso 1 1 calc R
H8B H 0.0777 0.9368 0.6530 0.102 Uiso 1 1 calc R
H8C H 0.1096 0.9223 0.5148 0.102 Uiso 1 1 calc R
C9 C -0.0587(5) 0.6405(5) 0.5756(3) 0.0700(12) Uani 1 1 d .
H9A H -0.0685 0.5405 0.5861 0.105 Uiso 1 1 calc R
H9B H -0.0928 0.6470 0.4885 0.105 Uiso 1 1 calc R
H9C H -0.1293 0.6581 0.6258 0.105 Uiso 1 1 calc R
C10 C 0.8360(4) 1.0133(4) 0.7933(3) 0.0358(8) Uani 1 1 d .
C11 C 1.0014(4) 1.0892(4) 0.8453(3) 0.0474(9) Uani 1 1 d .
H11A H 1.0519 1.0368 0.8886 0.057 Uiso 1 1 calc R
C12 C 1.0925(5) 1.2403(4) 0.8344(4) 0.0561(11) Uani 1 1 d .
H12A H 1.2055 1.2908 0.8697 0.067 Uiso 1 1 calc R
C13 C 1.0221(5) 1.3189(4) 0.7731(3) 0.0543(10) Uani 1 1 d .
H13A H 1.0857 1.4230 0.7662 0.065 Uiso 1 1 calc R
C14 C 0.8581(5) 1.2449(4) 0.7217(3) 0.0477(9) Uani 1 1 d .
H14A H 0.8089 1.2986 0.6788 0.057 Uiso 1 1 calc R
C15 C 0.7646(4) 1.0939(4) 0.7317(3) 0.0392(8) Uani 1 1 d .
H15A H 0.6514 1.0446 0.6967 0.047 Uiso 1 1 calc R

loop_
_atom_site_aniso_label
_atom_site_aniso_U_11
_atom_site_aniso_U_22
_atom_site_aniso_U_33
_atom_site_aniso_U_23
_atom_site_aniso_U_13
_atom_site_aniso_U_12
Fe1 0.0303(3) 0.0374(3) 0.0370(3) 0.0016(2) 0.0040(2) 0.0177(2)
S1 0.0306(5) 0.0425(5) 0.0542(6) 0.0088(4) 0.0029(4) 0.0183(4)
O1 0.074(2) 0.102(2) 0.0473(17) 0.0254(16) 0.0137(15) 0.0488(18)
O2 0.076(2) 0.0498(17) 0.087(2) -0.0182(15) -0.0143(16) 0.0376(16)
N1 0.0352(16) 0.0522(19) 0.0429(18) 0.0073(15) 0.0069(14) 0.0218(14)
N2 0.0401(17) 0.0428(18) 0.0486(18) -0.0028(14) 0.0005(13) 0.0209(14)
N3 0.0305(15) 0.0346(15) 0.0328(15) 0.0026(12) 0.0031(12) 0.0149(12)
N4 0.0259(14) 0.0375(15) 0.0268(14) 0.0012(11) 0.0019(11) 0.0150(12)
C1 0.0250(16) 0.0291(16) 0.0302(17) 0.0031(13) 0.0008(13) 0.0108(13)
C2 0.0348(18) 0.051(2) 0.0307(18) 0.0011(15) 0.0065(15) 0.0226(17)
C3 0.0289(17) 0.048(2) 0.0358(18) 0.0004(15) 0.0046(14) 0.0215(16)
C4 0.0410(19) 0.046(2) 0.0316(18) 0.0037(15) -0.0019(15) 0.0289(17)
C5 0.042(2) 0.055(2) 0.050(2) -0.0066(18) -0.0111(17) 0.0232(19)
C6 0.063(3) 0.055(2) 0.045(2) 0.0149(18) 0.0018(19) 0.029(2)
C7 0.0350(18) 0.053(2) 0.0292(18) 0.0040(15) 0.0017(14) 0.0245(17)
C8 0.106(4) 0.064(3) 0.046(2) 0.020(2) 0.014(2) 0.048(3)
C9 0.050(3) 0.091(3) 0.048(2) 0.003(2) -0.0101(19) 0.020(2)
C10 0.0321(18) 0.044(2) 0.0313(18) 0.0011(15) 0.0102(14) 0.0170(16)
C11 0.038(2) 0.050(2) 0.054(2) -0.0053(18) 0.0013(17) 0.0225(18)
C12 0.039(2) 0.049(2) 0.067(3) -0.018(2) 0.0100(19) 0.0107(19)
C13 0.064(3) 0.038(2) 0.052(2) -0.0024(18) 0.018(2) 0.014(2)
C14 0.065(3) 0.042(2) 0.0321(19) 0.0022(16) 0.0049(18) 0.022(2)
C15 0.041(2) 0.041(2) 0.0321(18) 0.0008(15) 0.0047(15) 0.0164(17)

loop_
_atom_type_symbol
_atom_type_description
_atom_type_scat_dispersion_real
_atom_type_scat_dispersion_imag
_atom_type_scat_source
C C 0.0033 0.0016 'International Tables Vol C Tables 4.2.6.8 and 6.1.1.4'
H H 0.0000 0.0000 'International Tables Vol C Tables 4.2.6.8 and 6.1.1.4'
N N 0.0061 0.0033 'International Tables Vol C Tables 4.2.6.8 and 6.1.1.4'
O O 0.0106 0.0060 'International Tables Vol C Tables 4.2.6.8 and 6.1.1.4'
S S 0.1246 0.1234 'International Tables Vol C Tables 4.2.6.8 and 6.1.1.4'
Fe Fe 0.3463 0.8444 'International Tables Vol C Tables 4.2.6.8 and 6.1.1.4'

loop_
_geom_angle_atom_site_label_1
_geom_angle_atom_site_label_2
_geom_angle_atom_site_label_3
_geom_angle
N1 Fe1 N2 113.80(13)
N1 Fe1 C1 110.04(12)
N2 Fe1 C1 107.82(12)
N1 Fe1 S1 109.94(10)
N2 Fe1 S1 104.33(10)
C1 Fe1 S1 110.79(9)
C10 S1 Fe1 112.28(11)
O1 N1 Fe1 167.4(3)
O2 N2 Fe1 166.2(3)
C1 N3 C2 110.4(2)
C1 N3 C4 126.2(2)
C2 N3 C4 123.5(3)
C1 N4 C3 111.2(2)
C1 N4 C7 126.9(2)
C3 N4 C7 121.9(2)
N4 C1 N3 104.4(2)
N4 C1 Fe1 129.2(2)
N3 C1 Fe1 126.4(2)
C3 C2 N3 107.7(3)
C3 C2 H2A 126.1
N3 C2 H2A 126.1
C2 C3 N4 106.3(3)
C2 C3 H3A 126.9
N4 C3 H3A 126.9
N3 C4 C6 110.5(3)
N3 C4 C5 109.8(3)
C6 C4 C5 111.9(3)
N3 C4 H4A 108.2
C6 C4 H4A 108.2
C5 C4 H4A 108.2
C4 C5 H5A 109.5
C4 C5 H5B 109.5
H5A C5 H5B 109.5
C4 C5 H5C 109.5
H5A C5 H5C 109.5
H5B C5 H5C 109.5
C4 C6 H6A 109.5
C4 C6 H6B 109.5
H6A C6 H6B 109.5
C4 C6 H6C 109.5
H6A C6 H6C 109.5
H6B C6 H6C 109.5
N4 C7 C8 110.0(3)
N4 C7 C9 110.2(3)
C8 C7 C9 112.9(3)
N4 C7 H7A 107.9
C8 C7 H7A 107.9
C9 C7 H7A 107.9
C7 C8 H8A 109.5
C7 C8 H8B 109.5
H8A C8 H8B 109.5
C7 C8 H8C 109.5
H8A C8 H8C 109.5
H8B C8 H8C 109.5
C7 C9 H9A 109.5
C7 C9 H9B 109.5
H9A C9 H9B 109.5
C7 C9 H9C 109.5
H9A C9 H9C 109.5
H9B C9 H9C 109.5
C11 C10 C15 118.5(3)
C11 C10 S1 117.5(3)
C15 C10 S1 124.0(3)
C12 C11 C10 120.3(3)
C12 C11 H11A 119.9
C10 C11 H11A 119.9
C13 C12 C11 121.0(4)
C13 C12 H12A 119.5
C11 C12 H12A 119.5
C12 C13 C14 119.2(4)
C12 C13 H13A 120.4
C14 C13 H13A 120.4
C13 C14 C15 120.8(3)
C13 C14 H14A 119.6
C15 C14 H14A 119.6
C14 C15 C10 120.2(3)
C14 C15 H15A 119.9
C10 C15 H15A 119.9

loop_
_geom_bond_atom_site_label_1
_geom_bond_atom_site_label_2
_geom_bond_distance
Fe1 N1 1.667(3)
Fe1 N2 1.669(3)
Fe1 C1 2.062(3)
Fe1 S1 2.2560(11)
S1 C10 1.758(3)
O1 N1 1.169(3)
O2 N2 1.175(3)
N3 C1 1.360(3)
N3 C2 1.377(4)
N3 C4 1.468(4)
N4 C1 1.354(3)
N4 C3 1.382(4)
N4 C7 1.483(4)
C2 C3 1.338(4)
C2 H2A 0.9500
C3 H3A 0.9500
C4 C6 1.516(4)
C4 C5 1.523(4)
C4 H4A 1.0000
C5 H5A 0.9800
C5 H5B 0.9800
C5 H5C 0.9800
C6 H6A 0.9800
C6 H6B 0.9800
C6 H6C 0.9800
C7 C8 1.499(5)
C7 C9 1.503(5)
C7 H7A 1.0000
C8 H8A 0.9800
C8 H8B 0.9800
C8 H8C 0.9800
C9 H9A 0.9800
C9 H9B 0.9800
C9 H9C 0.9800
C10 C11 1.391(4)
C10 C15 1.398(4)
C11 C12 1.380(5)
C11 H11A 0.9500
C12 C13 1.374(5)
C12 H12A 0.9500
C13 C14 1.378(5)
C13 H13A 0.9500
C14 C15 1.380(4)
C14 H14A 0.9500
C15 H15A 0.9500

loop_
_geom_torsion_atom_site_label_1
_geom_torsion_atom_site_label_2
_geom_torsion_atom_site_label_3
_geom_torsion_atom_site_label_4
_geom_torsion
N1 Fe1 S1 C10 34.90(15)
N2 Fe1 S1 C10 157.29(14)
C1 Fe1 S1 C10 -86.95(14)
N2 Fe1 N1 O1 -11.3(12)
C1 Fe1 N1 O1 -132.4(12)
S1 Fe1 N1 O1 105.3(12)
N1 Fe1 N2 O2 8.1(11)
C1 Fe1 N2 O2 130.5(11)
S1 Fe1 N2 O2 -111.7(11)
C3 N4 C1 N3 0.7(3)
C7 N4 C1 N3 -179.4(3)
C3 N4 C1 Fe1 179.3(2)
C7 N4 C1 Fe1 -0.9(4)
C2 N3 C1 N4 -1.2(3)
C4 N3 C1 N4 179.2(3)
C2 N3 C1 Fe1 -179.8(2)
C4 N3 C1 Fe1 0.6(4)
N1 Fe1 C1 N4 23.5(3)
N2 Fe1 C1 N4 -101.2(3)
S1 Fe1 C1 N4 145.3(2)
N1 Fe1 C1 N3 -158.2(2)
N2 Fe1 C1 N3 77.1(3)
S1 Fe1 C1 N3 -36.5(3)
C1 N3 C2 C3 1.2(4)
C4 N3 C2 C3 -179.1(3)
N3 C2 C3 N4 -0.8(3)
C1 N4 C3 C2 0.0(3)
C7 N4 C3 C2 -179.8(3)
C1 N3 C4 C6 -129.2(3)
C2 N3 C4 C6 51.2(4)
C1 N3 C4 C5 106.9(3)
C2 N3 C4 C5 -72.7(4)
C1 N4 C7 C8 -109.7(3)
C3 N4 C7 C8 70.2(4)
C1 N4 C7 C9 125.2(3)
C3 N4 C7 C9 -55.0(4)
Fe1 S1 C10 C11 -170.9(2)
Fe1 S1 C10 C15 9.4(3)
C15 C10 C11 C12 -0.9(5)
S1 C10 C11 C12 179.3(2)
C10 C11 C12 C13 0.5(5)
C11 C12 C13 C14 -0.2(5)
C12 C13 C14 C15 0.3(5)
C13 C14 C15 C10 -0.7(5)
C11 C10 C15 C14 1.0(4)
S1 C10 C15 C14 -179.2(2)
